data_4313984
loop_
_publ_author_name
'Shi-Xia Liu'
'Stefan Dolder'
'Patrick Franz'
'Antonia Neels'
'Helen Stoeckli-Evans'
'Silvio Decurtins'

_publ_section_title
;
 Structural Studies of Transition Metal Complexes with
 4,5-Bis(2-pyridylmethylsulfanyl)-
 -4',5'-ethylenedithiotetrathiafulvalene: Probing Their Potential for the
 Construction of Multifunctional Molecular Assemblies
;
_journal_name_full 'Inorganic Chemistry'
_journal_page_first 4801
_journal_page_last 4803
_journal_paper_doi 10.1021/ic034348h
_journal_volume 42
_journal_year 2003
_chemical_formula_sum 'C21.5 H19 Cl5 N2 Ni S8'
_chemical_formula_weight 797.83
_chemical_name_systematic
; 
 ? 
;
_space_group_IT_number 14
_symmetry_cell_setting monoclinic
_symmetry_space_group_name_Hall '-P 2ybc'
_symmetry_space_group_name_H-M 'P 1 21/c 1'
_atom_sites_solution_hydrogens geom
_atom_sites_solution_primary direct
_atom_sites_solution_secondary difmap
_audit_creation_method SHELXL-97
_cell_angle_alpha 90.00
_cell_angle_beta 101.575(3)
_cell_angle_gamma 90.00
_cell_formula_units_Z 8
_cell_length_a 23.0117(9)
_cell_length_b 8.4975(3)
_cell_length_c 31.1483(13)
_cell_measurement_reflns_used 29660
_cell_measurement_temperature 153(2)
_cell_measurement_theta_max 27.16
_cell_measurement_theta_min 0.00
_cell_volume 5966.9(4)
_computing_cell_refinement 'STOE X-AREA'
_computing_data_collection 'STOE X-AREA'
_computing_data_reduction 'STOE X-RED'
_computing_structure_refinement 'SHELXL-97 (Sheldrick, 1997)'
_computing_structure_solution 'SHELXS-97 (Sheldrick, 1990)'
_diffrn_ambient_temperature 153(2)
_diffrn_detector_area_resol_mean 6.67
_diffrn_measured_fraction_theta_full 0.992
_diffrn_measured_fraction_theta_max 0.992
_diffrn_measurement_device_type 'STOE IPDS 2'
_diffrn_measurement_method 'rotation method'
_diffrn_radiation_monochromator graphite
_diffrn_radiation_source 'fine-focus sealed tube'
_diffrn_radiation_type MoK\a
_diffrn_radiation_wavelength 0.71073
_diffrn_reflns_av_R_equivalents 0.0569
_diffrn_reflns_av_sigmaI/netI 0.0484
_diffrn_reflns_limit_h_max 27
_diffrn_reflns_limit_h_min -29
_diffrn_reflns_limit_k_max 10
_diffrn_reflns_limit_k_min -10
_diffrn_reflns_limit_l_max 39
_diffrn_reflns_limit_l_min -39
_diffrn_reflns_number 46348
_diffrn_reflns_theta_full 27.21
_diffrn_reflns_theta_max 27.21
_diffrn_reflns_theta_min 1.33
_exptl_absorpt_coefficient_mu 1.678
_exptl_absorpt_correction_T_max 0.839
_exptl_absorpt_correction_T_min 0.495
_exptl_absorpt_correction_type empirical
_exptl_absorpt_process_details 'PLATON99 (Spek, 1990)'
_exptl_crystal_colour brown
_exptl_crystal_density_diffrn 1.776
_exptl_crystal_density_method 'not measured'
_exptl_crystal_description needle
_exptl_crystal_F_000 3224
_exptl_crystal_size_max 0.40
_exptl_crystal_size_mid 0.15
_exptl_crystal_size_min 0.05
_refine_diff_density_max 1.147
_refine_diff_density_min -1.824
_refine_diff_density_rms 0.124
_refine_ls_extinction_method none
_refine_ls_goodness_of_fit_ref 1.031
_refine_ls_hydrogen_treatment mixed
_refine_ls_matrix_type full
_refine_ls_number_parameters 667
_refine_ls_number_reflns 13189
_refine_ls_number_restraints 0
_refine_ls_restrained_S_all 1.031
_refine_ls_R_factor_all 0.0930
_refine_ls_R_factor_gt 0.0615
_refine_ls_shift/su_max 0.001
_refine_ls_shift/su_mean 0.000
_refine_ls_structure_factor_coef Fsqd
_refine_ls_weighting_details 'calc w=1/[\s^2^(Fo^2^)+(0.1135P)^2^+2.8009P] where P=(Fo^2^+2Fc^2^)/3'
_refine_ls_weighting_scheme calc
_refine_ls_wR_factor_gt 0.1674
_refine_ls_wR_factor_ref 0.1864
_reflns_number_gt 9181
_reflns_number_total 13189
_reflns_threshold_expression >2sigma(I)
_cod_data_source_file ic034348hsi20030626_115016.cif
_cod_data_source_block l2u2c
_cod_original_sg_symbol_H-M 'P 21/c'
_cod_original_formula_sum 'C21.50 H19 Cl5 N2 Ni S8'
_cod_database_code 4313984

loop_
_symmetry_equiv_pos_as_xyz
'x, y, z'
'-x, y+1/2, -z+1/2'
'-x, -y, -z'
'x, -y-1/2, z-1/2'

loop_
_atom_site_label
_atom_site_type_symbol
_atom_site_fract_x
_atom_site_fract_y
_atom_site_fract_z
_atom_site_U_iso_or_equiv
_atom_site_adp_type
_atom_site_occupancy
_atom_site_symmetry_multiplicity
_atom_site_calc_flag
_atom_site_refinement_flags
_atom_site_disorder_assembly
_atom_site_disorder_group
Ni1 Ni 0.02847(3) 0.30441(8) 0.11902(2) 0.03453(16) Uani 1 1 d . . .
Cl1 Cl -0.05039(6) 0.18442(18) 0.14587(5) 0.0420(3) Uani 1 1 d . . .
Cl2 Cl -0.02629(6) 0.45072(16) 0.06093(5) 0.0415(3) Uani 1 1 d . . .
S1 S 0.11785(6) 0.41178(16) 0.09901(4) 0.0359(3) Uani 1 1 d . . .
S2 S 0.24724(6) 0.38480(19) 0.14176(5) 0.0423(3) Uani 1 1 d . . .
S3 S 0.38447(7) 0.4307(2) 0.19613(5) 0.0478(3) Uani 1 1 d . . .
S4 S 0.50682(8) 0.5013(3) 0.23948(6) 0.0625(5) Uani 1 1 d . . .
S5 S 0.46675(7) 0.3214(2) 0.33169(5) 0.0518(4) Uani 1 1 d . . .
S6 S 0.35312(7) 0.2621(2) 0.27105(6) 0.0559(4) Uani 1 1 d . . .
S7 S 0.22093(6) 0.2118(2) 0.21836(5) 0.0462(3) Uani 1 1 d . . .
S8 S 0.09351(6) 0.16752(18) 0.17827(5) 0.0414(3) Uani 1 1 d . . .
N1 N 0.0427(2) 0.1195(5) 0.07682(14) 0.0341(9) Uani 1 1 d . . .
N2 N 0.0376(2) 0.4844(6) 0.16737(17) 0.0469(12) Uani 1 1 d . . .
C1 C 0.0127(3) -0.0159(7) 0.07536(19) 0.0409(12) Uani 1 1 d . . .
H1A H -0.0164 -0.0256 0.0921 0.049 Uiso 1 1 calc R . .
C2 C 0.0232(3) -0.1418(7) 0.0499(2) 0.0460(14) Uani 1 1 d . . .
H2A H 0.0014 -0.2340 0.0494 0.055 Uiso 1 1 calc R . .
C3 C 0.0667(3) -0.1290(8) 0.0253(2) 0.0490(14) Uani 1 1 d . . .
H3A H 0.0748 -0.2127 0.0081 0.059 Uiso 1 1 calc R . .
C4 C 0.0977(3) 0.0099(7) 0.02657(18) 0.0434(13) Uani 1 1 d . . .
H4A H 0.1270 0.0216 0.0101 0.052 Uiso 1 1 calc R . .
C5 C 0.0848(2) 0.1325(7) 0.05264(17) 0.0366(11) Uani 1 1 d . . .
C6 C 0.1157(3) 0.2872(7) 0.05141(18) 0.0424(13) Uani 1 1 d . . .
H6A H 0.0961 0.3445 0.0256 0.051 Uiso 1 1 calc R . .
H6B H 0.1561 0.2670 0.0482 0.051 Uiso 1 1 calc R . .
C7 C 0.1732(2) 0.3322(7) 0.14062(18) 0.0378(11) Uani 1 1 d . . .
C8 C 0.2739(3) 0.3158(8) 0.1956(2) 0.0442(13) Uani 1 1 d . . .
C9 C 0.3293(3) 0.3355(8) 0.2178(2) 0.0441(13) Uani 1 1 d . . .
C10 C 0.4381(3) 0.4184(8) 0.2446(2) 0.0464(13) Uani 1 1 d . . .
C11 C 0.5380(3) 0.5304(10) 0.2966(3) 0.0627(18) Uani 1 1 d . . .
H11A H 0.5783 0.5686 0.2995 0.075 Uiso 1 1 calc R . .
H11B H 0.5154 0.6110 0.3080 0.075 Uiso 1 1 calc R . .
C12 C 0.5387(3) 0.3842(9) 0.3239(2) 0.0544(16) Uani 1 1 d . . .
H12A H 0.5638 0.4029 0.3524 0.065 Uiso 1 1 calc R . .
H12B H 0.5564 0.2995 0.3101 0.065 Uiso 1 1 calc R . .
C13 C 0.4239(2) 0.3471(7) 0.27919(19) 0.0422(12) Uani 1 1 d . . .
C14 C 0.1620(2) 0.2492(7) 0.17529(18) 0.0368(11) Uani 1 1 d . . .
C15 C 0.0720(3) 0.2817(9) 0.22164(19) 0.0523(16) Uani 1 1 d . . .
H15B H 0.0372 0.2340 0.2294 0.063 Uiso 1 1 calc R . .
H15A H 0.1038 0.2778 0.2473 0.063 Uiso 1 1 calc R . .
C16 C 0.0585(3) 0.4522(9) 0.2093(2) 0.0523(17) Uani 1 1 d . . .
C17 C 0.0664(3) 0.5656(11) 0.2414(3) 0.063(2) Uani 1 1 d . . .
H17A H 0.0802 0.5379 0.2706 0.076 Uiso 1 1 calc R . .
C18 C 0.0542(4) 0.7162(12) 0.2305(3) 0.081(3) Uani 1 1 d . . .
H18A H 0.0604 0.7941 0.2519 0.097 Uiso 1 1 calc R . .
C19 C 0.0325(4) 0.7548(10) 0.1875(3) 0.077(3) Uani 1 1 d . . .
H19A H 0.0230 0.8584 0.1792 0.093 Uiso 1 1 calc R . .
C20 C 0.0248(4) 0.6330(8) 0.1563(3) 0.0604(19) Uani 1 1 d . . .
H20A H 0.0104 0.6574 0.1270 0.072 Uiso 1 1 calc R . .
Ni2 Ni 0.32263(3) 0.48826(8) 0.48326(2) 0.03325(16) Uani 1 1 d . . .
Cl3 Cl 0.26284(6) 0.34585(17) 0.52361(5) 0.0423(3) Uani 1 1 d . . .
Cl4 Cl 0.39506(6) 0.58077(19) 0.54274(4) 0.0443(3) Uani 1 1 d . . .
S9 S 0.37658(6) 0.63075(17) 0.43643(4) 0.0359(3) Uani 1 1 d . . .
S10 S 0.35852(6) 0.6639(2) 0.33848(5) 0.0442(3) Uani 1 1 d . . .
S11 S 0.33030(6) 0.8040(2) 0.24075(5) 0.0464(4) Uani 1 1 d . . .
S12 S 0.30590(7) 0.9690(2) 0.15326(5) 0.0485(4) Uani 1 1 d . . .
S13 S 0.17173(6) 0.8217(2) 0.13875(5) 0.0423(3) Uani 1 1 d . . .
S14 S 0.21053(6) 0.66186(19) 0.22502(5) 0.0425(3) Uani 1 1 d . . .
S15 S 0.24125(6) 0.5073(2) 0.32323(4) 0.0443(3) Uani 1 1 d . . .
S16 S 0.25445(6) 0.40723(16) 0.41716(4) 0.0346(3) Uani 1 1 d . . .
N3 N 0.3784(2) 0.3043(6) 0.47179(15) 0.0398(10) Uani 1 1 d . . .
N4 N 0.26310(19) 0.6771(5) 0.47973(14) 0.0332(9) Uani 1 1 d . . .
C21 C 0.3683(3) 0.1554(8) 0.4822(2) 0.0499(15) Uani 1 1 d . . .
H21A H 0.3348 0.1345 0.4938 0.060 Uiso 1 1 calc R . .
C22 C 0.4046(4) 0.0317(9) 0.4769(3) 0.066(2) Uani 1 1 d . . .
H22A H 0.3972 -0.0690 0.4862 0.079 Uiso 1 1 calc R . .
C23 C 0.4525(4) 0.0612(9) 0.4574(3) 0.067(2) Uani 1 1 d . . .
H23A H 0.4763 -0.0213 0.4514 0.081 Uiso 1 1 calc R . .
C24 C 0.4648(3) 0.2129(9) 0.4468(2) 0.0565(17) Uani 1 1 d . . .
H24A H 0.4978 0.2350 0.4349 0.068 Uiso 1 1 calc R . .
C25 C 0.4267(2) 0.3336(8) 0.45440(18) 0.0413(12) Uani 1 1 d . . .
C26 C 0.4398(2) 0.4972(8) 0.44301(19) 0.0416(12) Uani 1 1 d . . .
H26A H 0.4545 0.4957 0.4159 0.050 Uiso 1 1 calc R . .
H26B H 0.4712 0.5382 0.4658 0.050 Uiso 1 1 calc R . .
C27 C 0.3347(2) 0.5879(7) 0.38435(17) 0.0359(11) Uani 1 1 d . . .
C28 C 0.2903(2) 0.6323(8) 0.30247(18) 0.0416(12) Uani 1 1 d . . .
C29 C 0.2777(2) 0.6934(7) 0.26190(17) 0.0394(12) Uani 1 1 d . . .
C30 C 0.2805(2) 0.8582(7) 0.19289(17) 0.0395(12) Uani 1 1 d . . .
C31 C 0.2808(3) 0.8348(9) 0.1086(2) 0.0493(14) Uani 1 1 d . . .
H31A H 0.2972 0.8668 0.0836 0.059 Uiso 1 1 calc R . .
H31B H 0.2956 0.7302 0.1172 0.059 Uiso 1 1 calc R . .
C32 C 0.2145(3) 0.8289(12) 0.0954(2) 0.063(2) Uani 1 1 d . . .
H32A H 0.2041 0.7370 0.0769 0.075 Uiso 1 1 calc R . .
H32B H 0.2017 0.9206 0.0774 0.075 Uiso 1 1 calc R . .
C33 C 0.2264(2) 0.7928(7) 0.18569(17) 0.0360(11) Uani 1 1 d . . .
C34 C 0.2816(2) 0.5151(6) 0.37710(17) 0.0356(11) Uani 1 1 d . . .
C35 C 0.1920(2) 0.5229(7) 0.42603(19) 0.0406(12) Uani 1 1 d . . .
H35A H 0.1686 0.5533 0.3978 0.049 Uiso 1 1 calc R . .
H35B H 0.1672 0.4577 0.4406 0.049 Uiso 1 1 calc R . .
C36 C 0.2091(2) 0.6697(7) 0.45315(17) 0.0367(11) Uani 1 1 d . . .
C37 C 0.1679(3) 0.7891(8) 0.4514(2) 0.0447(13) Uani 1 1 d . . .
H37A H 0.1308 0.7800 0.4331 0.054 Uiso 1 1 calc R . .
C38 C 0.1818(3) 0.9215(8) 0.4769(2) 0.0489(14) Uani 1 1 d . . .
H38A H 0.1548 1.0035 0.4758 0.059 Uiso 1 1 calc R . .
C39 C 0.2378(3) 0.9290(7) 0.5044(2) 0.0425(12) Uani 1 1 d . . .
H39A H 0.2485 1.0156 0.5225 0.051 Uiso 1 1 calc R . .
C40 C 0.2766(2) 0.8061(7) 0.50426(18) 0.0381(11) Uani 1 1 d . . .
H40A H 0.3141 0.8131 0.5221 0.046 Uiso 1 1 calc R . .
Cl5 Cl 0.48506(10) 0.2797(3) 0.11418(9) 0.0820(6) Uani 1 1 d . . .
Cl6 Cl 0.38953(11) 0.5013(3) 0.08671(6) 0.0726(6) Uani 1 1 d . . .
C41 C 0.4081(4) 0.3003(9) 0.0951(2) 0.0628(19) Uani 1 1 d . . .
H41A H 0.3871 0.2562 0.1164 0.075 Uiso 1 1 calc R . .
H41B H 0.3961 0.2431 0.0679 0.075 Uiso 1 1 calc R . .
Cl7 Cl 0.26222(13) -0.0572(4) 0.38784(11) 0.1031(9) Uani 1 1 d . . .
Cl8 Cl 0.35855(16) 0.1215(5) 0.36804(10) 0.1241(12) Uani 1 1 d . . .
C42 C 0.2863(5) 0.0441(14) 0.3479(4) 0.097(3) Uani 1 1 d . . .
H42A H 0.2591 0.1295 0.3377 0.117 Uiso 1 1 calc R . .
H42B H 0.2873 -0.0251 0.3233 0.117 Uiso 1 1 calc R . .
Cl9 Cl 0.1530(3) -0.0370(7) 0.2972(2) 0.1067(13) Uiso 0.50 1 d PG A 1
Cl10 Cl 0.1265(3) 0.2324(6) 0.34662(19) 0.0926(11) Uiso 0.50 1 d PG A 1
C43 C 0.1216(15) 0.0253(7) 0.3414(8) 0.118(5) Uiso 0.50 1 d PG A 1
H43A H 0.1394 -0.0207 0.3689 0.050 Uiso 0.50 1 d P B 1
H43B H 0.0790 -0.0035 0.3352 0.050 Uiso 0.50 1 d P C 1
Cl11 Cl 0.1067(3) 0.2722(8) 0.3527(2) 0.0926(11) Uiso 0.50 1 d P D 2
Cl12 Cl 0.1360(3) 0.0170(9) 0.3016(2) 0.1067(13) Uiso 0.50 1 d P D 2
C44 C 0.1239(16) 0.070(4) 0.3497(11) 0.118(5) Uiso 0.50 1 d P D 2
H44A H 0.0866 0.0094 0.3571 0.050 Uiso 0.50 1 d P E 2
H44B H 0.1546 0.0397 0.3743 0.050 Uiso 0.50 1 d P F 2

loop_
_atom_site_aniso_label
_atom_site_aniso_U_11
_atom_site_aniso_U_22
_atom_site_aniso_U_33
_atom_site_aniso_U_23
_atom_site_aniso_U_13
_atom_site_aniso_U_12
Ni1 0.0393(3) 0.0336(4) 0.0317(3) -0.0035(3) 0.0095(3) -0.0081(3)
Cl1 0.0403(6) 0.0465(8) 0.0405(7) 0.0040(6) 0.0112(5) -0.0090(6)
Cl2 0.0441(7) 0.0336(7) 0.0464(7) 0.0035(6) 0.0085(5) -0.0050(5)
S1 0.0388(6) 0.0361(7) 0.0338(6) -0.0022(5) 0.0096(5) -0.0069(5)
S2 0.0356(6) 0.0498(8) 0.0431(7) 0.0033(6) 0.0117(5) -0.0037(6)
S3 0.0401(7) 0.0571(9) 0.0459(8) 0.0061(7) 0.0081(6) -0.0030(6)
S4 0.0505(9) 0.0762(13) 0.0595(10) 0.0066(9) 0.0077(7) -0.0200(8)
S5 0.0461(8) 0.0677(11) 0.0407(8) -0.0017(7) 0.0062(6) -0.0009(7)
S6 0.0398(7) 0.0771(12) 0.0506(9) 0.0137(8) 0.0084(6) -0.0074(7)
S7 0.0384(7) 0.0560(9) 0.0444(8) 0.0079(7) 0.0087(6) -0.0016(6)
S8 0.0419(7) 0.0473(8) 0.0349(6) 0.0006(6) 0.0077(5) -0.0140(6)
N1 0.043(2) 0.029(2) 0.028(2) -0.0006(17) 0.0038(17) -0.0013(18)
N2 0.055(3) 0.046(3) 0.045(3) -0.015(2) 0.025(2) -0.018(2)
C1 0.048(3) 0.032(3) 0.038(3) 0.003(2) -0.003(2) -0.005(2)
C2 0.057(3) 0.031(3) 0.044(3) 0.000(2) -0.006(3) -0.004(2)
C3 0.065(4) 0.037(3) 0.041(3) -0.007(3) -0.001(3) 0.008(3)
C4 0.050(3) 0.045(3) 0.032(3) 0.000(2) 0.001(2) 0.009(3)
C5 0.039(3) 0.040(3) 0.029(2) -0.001(2) 0.0007(19) 0.004(2)
C6 0.048(3) 0.049(3) 0.033(3) -0.007(2) 0.013(2) -0.009(3)
C7 0.041(3) 0.039(3) 0.035(3) -0.008(2) 0.009(2) -0.008(2)
C8 0.039(3) 0.048(3) 0.046(3) -0.001(3) 0.011(2) -0.001(2)
C9 0.040(3) 0.045(3) 0.048(3) -0.004(3) 0.010(2) -0.003(2)
C10 0.043(3) 0.049(3) 0.048(3) 0.000(3) 0.011(2) -0.007(3)
C11 0.056(4) 0.062(5) 0.067(5) -0.002(4) 0.005(3) -0.012(3)
C12 0.043(3) 0.057(4) 0.060(4) -0.003(3) 0.003(3) -0.001(3)
C13 0.040(3) 0.044(3) 0.042(3) -0.006(3) 0.006(2) -0.001(2)
C14 0.037(3) 0.039(3) 0.036(3) -0.006(2) 0.012(2) -0.004(2)
C15 0.046(3) 0.082(5) 0.030(3) -0.005(3) 0.009(2) -0.011(3)
C16 0.041(3) 0.075(5) 0.048(3) -0.028(3) 0.027(3) -0.023(3)
C17 0.044(3) 0.092(6) 0.058(4) -0.037(4) 0.021(3) -0.023(4)
C18 0.072(5) 0.093(7) 0.091(6) -0.058(6) 0.049(5) -0.040(5)
C19 0.101(6) 0.056(5) 0.093(6) -0.032(4) 0.066(5) -0.029(4)
C20 0.092(5) 0.040(3) 0.061(4) -0.017(3) 0.044(4) -0.020(3)
Ni2 0.0356(3) 0.0350(4) 0.0301(3) -0.0009(3) 0.0088(2) -0.0012(3)
Cl3 0.0477(7) 0.0407(7) 0.0434(7) 0.0030(6) 0.0207(6) -0.0004(6)
Cl4 0.0376(6) 0.0584(9) 0.0354(6) -0.0066(6) 0.0040(5) -0.0010(6)
S9 0.0381(6) 0.0379(7) 0.0316(6) -0.0003(5) 0.0070(5) -0.0047(5)
S10 0.0375(7) 0.0607(9) 0.0344(7) 0.0110(6) 0.0073(5) -0.0050(6)
S11 0.0373(7) 0.0665(10) 0.0350(7) 0.0085(7) 0.0064(5) -0.0067(6)
S12 0.0536(8) 0.0531(9) 0.0404(7) 0.0062(7) 0.0131(6) -0.0106(7)
S13 0.0360(6) 0.0551(9) 0.0353(7) 0.0006(6) 0.0056(5) 0.0047(6)
S14 0.0409(7) 0.0533(9) 0.0334(6) 0.0037(6) 0.0076(5) -0.0068(6)
S15 0.0432(7) 0.0574(9) 0.0313(6) 0.0035(6) 0.0049(5) -0.0094(6)
S16 0.0404(6) 0.0324(6) 0.0319(6) -0.0017(5) 0.0094(5) -0.0036(5)
N3 0.047(3) 0.037(3) 0.036(2) 0.002(2) 0.0133(19) 0.004(2)
N4 0.038(2) 0.031(2) 0.032(2) -0.0023(18) 0.0094(17) -0.0022(17)
C21 0.061(4) 0.043(3) 0.052(4) 0.004(3) 0.027(3) -0.002(3)
C22 0.088(5) 0.042(4) 0.076(5) 0.000(4) 0.039(4) 0.010(3)
C23 0.082(5) 0.049(4) 0.084(5) 0.000(4) 0.046(4) 0.013(4)
C24 0.055(4) 0.066(4) 0.056(4) 0.005(3) 0.029(3) 0.012(3)
C25 0.041(3) 0.050(3) 0.034(3) 0.003(2) 0.010(2) 0.004(2)
C26 0.032(3) 0.053(4) 0.039(3) 0.006(3) 0.006(2) -0.001(2)
C27 0.038(3) 0.040(3) 0.030(2) 0.003(2) 0.007(2) 0.003(2)
C28 0.040(3) 0.053(3) 0.032(3) 0.004(2) 0.006(2) -0.002(2)
C29 0.039(3) 0.048(3) 0.031(2) 0.001(2) 0.007(2) 0.000(2)
C30 0.040(3) 0.048(3) 0.030(2) 0.002(2) 0.007(2) 0.000(2)
C31 0.051(3) 0.059(4) 0.040(3) 0.004(3) 0.013(3) 0.000(3)
C32 0.055(4) 0.101(6) 0.032(3) 0.003(3) 0.008(3) -0.006(4)
C33 0.037(3) 0.040(3) 0.032(2) -0.004(2) 0.008(2) 0.000(2)
C34 0.042(3) 0.033(3) 0.032(2) 0.001(2) 0.010(2) 0.001(2)
C35 0.038(3) 0.044(3) 0.041(3) -0.009(2) 0.010(2) -0.007(2)
C36 0.039(3) 0.038(3) 0.034(3) -0.006(2) 0.010(2) -0.006(2)
C37 0.040(3) 0.048(3) 0.045(3) -0.004(3) 0.006(2) 0.004(2)
C38 0.051(3) 0.045(3) 0.054(4) -0.003(3) 0.017(3) 0.005(3)
C39 0.045(3) 0.037(3) 0.048(3) -0.003(3) 0.015(2) -0.003(2)
C40 0.042(3) 0.039(3) 0.035(3) -0.007(2) 0.012(2) -0.007(2)
Cl5 0.0722(12) 0.0842(15) 0.0961(16) 0.0246(13) 0.0325(11) 0.0252(11)
Cl6 0.0994(15) 0.0637(12) 0.0509(9) 0.0034(9) 0.0061(9) 0.0318(10)
C41 0.077(5) 0.059(4) 0.048(4) -0.003(3) 0.002(3) 0.013(4)
Cl7 0.0967(17) 0.0940(18) 0.132(2) 0.0226(17) 0.0540(17) 0.0087(14)
Cl8 0.124(2) 0.158(3) 0.0857(18) 0.016(2) 0.0091(16) -0.052(2)
C42 0.108(8) 0.087(7) 0.101(8) 0.018(6) 0.031(6) 0.006(6)

loop_
_atom_type_symbol
_atom_type_description
_atom_type_scat_dispersion_real
_atom_type_scat_dispersion_imag
_atom_type_scat_source
C C 0.0033 0.0016 'International Tables Vol C Tables 4.2.6.8 and 6.1.1.4'
H H 0.0000 0.0000 'International Tables Vol C Tables 4.2.6.8 and 6.1.1.4'
Cl Cl 0.1484 0.1585 'International Tables Vol C Tables 4.2.6.8 and 6.1.1.4'
N N 0.0061 0.0033 'International Tables Vol C Tables 4.2.6.8 and 6.1.1.4'
Ni Ni 0.3393 1.1124 'International Tables Vol C Tables 4.2.6.8 and 6.1.1.4'
S S 0.1246 0.1234 'International Tables Vol C Tables 4.2.6.8 and 6.1.1.4'

loop_
_geom_angle_atom_site_label_1
_geom_angle_atom_site_label_2
_geom_angle_atom_site_label_3
_geom_angle
_geom_angle_site_symmetry_1
_geom_angle_site_symmetry_3
_geom_angle_publ_flag
N1 Ni1 N2 165.52(19) . . ?
N1 Ni1 Cl2 92.33(12) . . ?
N2 Ni1 Cl2 97.27(17) . . ?
N1 Ni1 Cl1 97.16(13) . . ?
N2 Ni1 Cl1 91.90(13) . . ?
Cl2 Ni1 Cl1 99.74(5) . . ?
N1 Ni1 S8 88.15(12) . . ?
N2 Ni1 S8 81.26(17) . . ?
Cl2 Ni1 S8 174.45(5) . . ?
Cl1 Ni1 S8 85.67(5) . . ?
N1 Ni1 S1 82.85(13) . . ?
N2 Ni1 S1 86.76(13) . . ?
Cl2 Ni1 S1 87.40(5) . . ?
Cl1 Ni1 S1 172.84(6) . . ?
S8 Ni1 S1 87.17(5) . . ?
C7 S1 C6 106.0(3) . . ?
C7 S1 Ni1 101.00(18) . . ?
C6 S1 Ni1 95.98(19) . . ?
C7 S2 C8 94.9(3) . . ?
C10 S3 C9 94.6(3) . . ?
C10 S4 C11 98.8(3) . . ?
C13 S5 C12 101.5(3) . . ?
C9 S6 C13 95.4(3) . . ?
C14 S7 C8 95.4(3) . . ?
C14 S8 C15 102.2(3) . . ?
C14 S8 Ni1 101.2(2) . . ?
C15 S8 Ni1 95.3(2) . . ?
C1 N1 C5 118.5(5) . . ?
C1 N1 Ni1 121.1(4) . . ?
C5 N1 Ni1 120.4(4) . . ?
C20 N2 C16 118.1(6) . . ?
C20 N2 Ni1 121.0(5) . . ?
C16 N2 Ni1 120.9(5) . . ?
N1 C1 C2 122.4(6) . . ?
C1 C2 C3 119.2(6) . . ?
C4 C3 C2 118.7(6) . . ?
C3 C4 C5 119.4(6) . . ?
N1 C5 C4 121.9(5) . . ?
N1 C5 C6 119.0(5) . . ?
C4 C5 C6 119.0(5) . . ?
C5 C6 S1 115.2(4) . . ?
C14 C7 S2 117.1(4) . . ?
C14 C7 S1 124.0(4) . . ?
S2 C7 S1 118.3(3) . . ?
C9 C8 S7 121.3(5) . . ?
C9 C8 S2 124.4(5) . . ?
S7 C8 S2 114.3(3) . . ?
C8 C9 S3 123.3(5) . . ?
C8 C9 S6 122.1(5) . . ?
S3 C9 S6 114.6(3) . . ?
C13 C10 S3 118.6(5) . . ?
C13 C10 S4 128.5(5) . . ?
S3 C10 S4 112.8(4) . . ?
C12 C11 S4 113.8(5) . . ?
C11 C12 S5 114.5(5) . . ?
C10 C13 S5 129.0(5) . . ?
C10 C13 S6 116.2(5) . . ?
S5 C13 S6 114.7(3) . . ?
C7 C14 S7 117.7(4) . . ?
C7 C14 S8 124.7(4) . . ?
S7 C14 S8 117.5(3) . . ?
C16 C15 S8 113.3(4) . . ?
N2 C16 C17 122.8(8) . . ?
N2 C16 C15 117.6(5) . . ?
C17 C16 C15 119.7(7) . . ?
C18 C17 C16 119.6(8) . . ?
C17 C18 C19 119.5(7) . . ?
C18 C19 C20 118.0(9) . . ?
N2 C20 C19 122.0(8) . . ?
N3 Ni2 N4 167.42(18) . . ?
N3 Ni2 Cl4 91.27(14) . . ?
N4 Ni2 Cl4 97.87(13) . . ?
N3 Ni2 Cl3 98.61(14) . . ?
N4 Ni2 Cl3 88.62(12) . . ?
Cl4 Ni2 Cl3 98.47(6) . . ?
N3 Ni2 S9 82.23(14) . . ?
N4 Ni2 S9 89.67(12) . . ?
Cl4 Ni2 S9 86.54(5) . . ?
Cl3 Ni2 S9 174.89(6) . . ?
N3 Ni2 S16 87.56(14) . . ?
N4 Ni2 S16 82.43(12) . . ?
Cl4 Ni2 S16 173.84(6) . . ?
Cl3 Ni2 S16 87.69(5) . . ?
S9 Ni2 S16 87.31(5) . . ?
C27 S9 C26 104.6(3) . . ?
C27 S9 Ni2 101.60(19) . . ?
C26 S9 Ni2 96.61(19) . . ?
C27 S10 C28 94.5(3) . . ?
C30 S11 C29 94.4(3) . . ?
C30 S12 C31 95.9(3) . . ?
C33 S13 C32 102.7(3) . . ?
C33 S14 C29 94.7(3) . . ?
C34 S15 C28 94.2(3) . . ?
C34 S16 C35 103.4(3) . . ?
C34 S16 Ni2 101.12(19) . . ?
C35 S16 Ni2 96.58(19) . . ?
C21 N3 C25 117.8(5) . . ?
C21 N3 Ni2 121.4(4) . . ?
C25 N3 Ni2 120.7(4) . . ?
C40 N4 C36 117.9(5) . . ?
C40 N4 Ni2 121.6(4) . . ?
C36 N4 Ni2 120.5(4) . . ?
N3 C21 C22 123.8(6) . . ?
C21 C22 C23 118.1(7) . . ?
C24 C23 C22 119.6(7) . . ?
C23 C24 C25 118.8(6) . . ?
N3 C25 C24 121.7(6) . . ?
N3 C25 C26 119.4(5) . . ?
C24 C25 C26 119.0(5) . . ?
C25 C26 S9 114.6(4) . . ?
C34 C27 S9 124.2(4) . . ?
C34 C27 S10 117.0(4) . . ?
S9 C27 S10 118.4(3) . . ?
C29 C28 S10 122.5(5) . . ?
C29 C28 S15 123.0(5) . . ?
S10 C28 S15 114.4(3) . . ?
C28 C29 S14 123.6(5) . . ?
C28 C29 S11 121.6(4) . . ?
S14 C29 S11 114.8(3) . . ?
C33 C30 S12 122.5(4) . . ?
C33 C30 S11 117.4(4) . . ?
S12 C30 S11 119.3(3) . . ?
C32 C31 S12 112.6(5) . . ?
C31 C32 S13 117.9(5) . . ?
C30 C33 S13 124.8(4) . . ?
C30 C33 S14 117.7(4) . . ?
S13 C33 S14 117.4(3) . . ?
C27 C34 S15 117.9(4) . . ?
C27 C34 S16 124.0(4) . . ?
S15 C34 S16 117.7(3) . . ?
C36 C35 S16 114.1(4) . . ?
N4 C36 C37 121.9(5) . . ?
N4 C36 C35 119.0(5) . . ?
C37 C36 C35 119.0(5) . . ?
C38 C37 C36 120.0(6) . . ?
C37 C38 C39 118.0(6) . . ?
C40 C39 C38 118.8(6) . . ?
N4 C40 C39 123.3(5) . . ?
Cl5 C41 Cl6 110.1(5) . . ?
Cl7 C42 Cl8 110.4(7) . . ?
Cl9 C43 Cl10 110.0 . . ?
Cl12 C44 Cl11 113.1(18) . . ?

loop_
_geom_bond_atom_site_label_1
_geom_bond_atom_site_label_2
_geom_bond_distance
_geom_bond_site_symmetry_2
_geom_bond_publ_flag
Ni1 N1 2.116(4) . ?
Ni1 N2 2.127(5) . ?
Ni1 Cl2 2.3436(16) . ?
Ni1 Cl1 2.3752(14) . ?
Ni1 S8 2.4270(16) . ?
Ni1 S1 2.4424(14) . ?
S1 C7 1.760(6) . ?
S1 C6 1.814(6) . ?
S2 C7 1.754(5) . ?
S2 C8 1.767(6) . ?
S3 C10 1.750(7) . ?
S3 C9 1.751(6) . ?
S4 C10 1.766(6) . ?
S4 C11 1.798(8) . ?
S5 C13 1.745(6) . ?
S5 C12 1.801(7) . ?
S6 C9 1.753(7) . ?
S6 C13 1.753(6) . ?
S7 C14 1.735(6) . ?
S7 C8 1.766(6) . ?
S8 C14 1.740(5) . ?
S8 C15 1.811(7) . ?
N1 C1 1.338(7) . ?
N1 C5 1.345(7) . ?
N2 C20 1.326(10) . ?
N2 C16 1.327(9) . ?
C1 C2 1.382(9) . ?
C2 C3 1.382(10) . ?
C3 C4 1.375(9) . ?
C4 C5 1.389(8) . ?
C5 C6 1.499(8) . ?
C7 C14 1.358(8) . ?
C8 C9 1.334(8) . ?
C10 C13 1.334(9) . ?
C11 C12 1.503(11) . ?
C15 C16 1.515(11) . ?
C16 C17 1.375(9) . ?
C17 C18 1.339(14) . ?
C18 C19 1.374(15) . ?
C19 C20 1.407(10) . ?
Ni2 N3 2.098(5) . ?
Ni2 N4 2.099(4) . ?
Ni2 Cl4 2.3640(15) . ?
Ni2 Cl3 2.3729(14) . ?
Ni2 S9 2.4212(14) . ?
Ni2 S16 2.4247(14) . ?
S9 C27 1.751(5) . ?
S9 C26 1.824(6) . ?
S10 C27 1.752(5) . ?
S10 C28 1.758(6) . ?
S11 C30 1.750(6) . ?
S11 C29 1.761(6) . ?
S12 C30 1.744(6) . ?
S12 C31 1.802(7) . ?
S13 C33 1.744(5) . ?
S13 C32 1.826(7) . ?
S14 C33 1.747(6) . ?
S14 C29 1.751(6) . ?
S15 C34 1.748(6) . ?
S15 C28 1.764(6) . ?
S16 C34 1.761(5) . ?
S16 C35 1.807(6) . ?
N3 C21 1.338(8) . ?
N3 C25 1.355(7) . ?
N4 C40 1.337(7) . ?
N4 C36 1.350(7) . ?
C21 C22 1.372(10) . ?
C22 C23 1.387(11) . ?
C23 C24 1.373(11) . ?
C24 C25 1.399(9) . ?
C25 C26 1.480(9) . ?
C27 C34 1.348(8) . ?
C28 C29 1.343(8) . ?
C30 C33 1.340(8) . ?
C31 C32 1.498(9) . ?
C35 C36 1.514(8) . ?
C36 C37 1.382(8) . ?
C37 C38 1.377(9) . ?
C38 C39 1.397(9) . ?
C39 C40 1.374(8) . ?
Cl5 C41 1.760(8) . ?
Cl6 C41 1.767(8) . ?
Cl7 C42 1.696(11) . ?
Cl8 C42 1.780(12) . ?
Cl9 C43 1.7603 . ?
Cl10 C43 1.7682 . ?
Cl11 C44 1.77(3) . ?
Cl12 C44 1.64(3) . ?

loop_
_geom_torsion_atom_site_label_1
_geom_torsion_atom_site_label_2
_geom_torsion_atom_site_label_3
_geom_torsion_atom_site_label_4
_geom_torsion
_geom_torsion_site_symmetry_1
_geom_torsion_site_symmetry_2
_geom_torsion_site_symmetry_3
_geom_torsion_site_symmetry_4
_geom_torsion_publ_flag
N1 Ni1 S1 C7 -91.0(2) . . . . ?
N2 Ni1 S1 C7 78.9(3) . . . . ?
Cl2 Ni1 S1 C7 176.36(19) . . . . ?
Cl1 Ni1 S1 C7 -0.5(5) . . . . ?
S8 Ni1 S1 C7 -2.47(19) . . . . ?
N1 Ni1 S1 C6 16.6(2) . . . . ?
N2 Ni1 S1 C6 -173.5(3) . . . . ?
Cl2 Ni1 S1 C6 -76.1(2) . . . . ?
Cl1 Ni1 S1 C6 107.1(5) . . . . ?
S8 Ni1 S1 C6 105.1(2) . . . . ?
N1 Ni1 S8 C14 90.9(2) . . . . ?
N2 Ni1 S8 C14 -79.2(2) . . . . ?
Cl2 Ni1 S8 C14 -4.2(7) . . . . ?
Cl1 Ni1 S8 C14 -171.82(19) . . . . ?
S1 Ni1 S8 C14 7.93(19) . . . . ?
N1 Ni1 S8 C15 -165.5(3) . . . . ?
N2 Ni1 S8 C15 24.4(3) . . . . ?
Cl2 Ni1 S8 C15 99.4(7) . . . . ?
Cl1 Ni1 S8 C15 -68.2(2) . . . . ?
S1 Ni1 S8 C15 111.5(2) . . . . ?
N2 Ni1 N1 C1 123.9(7) . . . . ?
Cl2 Ni1 N1 C1 -104.5(4) . . . . ?
Cl1 Ni1 N1 C1 -4.4(4) . . . . ?
S8 Ni1 N1 C1 81.0(4) . . . . ?
S1 Ni1 N1 C1 168.4(4) . . . . ?
N2 Ni1 N1 C5 -52.3(9) . . . . ?
Cl2 Ni1 N1 C5 79.3(4) . . . . ?
Cl1 Ni1 N1 C5 179.4(4) . . . . ?
S8 Ni1 N1 C5 -95.2(4) . . . . ?
S1 Ni1 N1 C5 -7.8(4) . . . . ?
N1 Ni1 N2 C20 117.9(8) . . . . ?
Cl2 Ni1 N2 C20 -13.2(5) . . . . ?
Cl1 Ni1 N2 C20 -113.3(5) . . . . ?
S8 Ni1 N2 C20 161.4(5) . . . . ?
S1 Ni1 N2 C20 73.8(5) . . . . ?
N1 Ni1 N2 C16 -59.3(9) . . . . ?
Cl2 Ni1 N2 C16 169.5(4) . . . . ?
Cl1 Ni1 N2 C16 69.5(4) . . . . ?
S8 Ni1 N2 C16 -15.9(4) . . . . ?
S1 Ni1 N2 C16 -103.5(4) . . . . ?
C5 N1 C1 C2 -0.2(8) . . . . ?
Ni1 N1 C1 C2 -176.5(4) . . . . ?
N1 C1 C2 C3 0.6(9) . . . . ?
C1 C2 C3 C4 -0.7(9) . . . . ?
C2 C3 C4 C5 0.4(9) . . . . ?
C1 N1 C5 C4 -0.2(8) . . . . ?
Ni1 N1 C5 C4 176.1(4) . . . . ?
C1 N1 C5 C6 175.6(5) . . . . ?
Ni1 N1 C5 C6 -8.1(7) . . . . ?
C3 C4 C5 N1 0.1(8) . . . . ?
C3 C4 C5 C6 -175.7(5) . . . . ?
N1 C5 C6 S1 25.9(7) . . . . ?
C4 C5 C6 S1 -158.2(4) . . . . ?
C7 S1 C6 C5 77.0(5) . . . . ?
Ni1 S1 C6 C5 -26.3(5) . . . . ?
C8 S2 C7 C14 -6.4(5) . . . . ?
C8 S2 C7 S1 165.2(4) . . . . ?
C6 S1 C7 C14 -105.6(5) . . . . ?
Ni1 S1 C7 C14 -6.1(5) . . . . ?
C6 S1 C7 S2 83.4(4) . . . . ?
Ni1 S1 C7 S2 -177.1(3) . . . . ?
C14 S7 C8 C9 175.0(6) . . . . ?
C14 S7 C8 S2 -6.3(4) . . . . ?
C7 S2 C8 C9 -173.8(6) . . . . ?
C7 S2 C8 S7 7.5(4) . . . . ?
S7 C8 C9 S3 177.4(4) . . . . ?
S2 C8 C9 S3 -1.2(9) . . . . ?
S7 C8 C9 S6 -0.8(8) . . . . ?
S2 C8 C9 S6 -179.3(4) . . . . ?
C10 S3 C9 C8 176.3(6) . . . . ?
C10 S3 C9 S6 -5.4(4) . . . . ?
C13 S6 C9 C8 -174.7(6) . . . . ?
C13 S6 C9 S3 7.0(4) . . . . ?
C9 S3 C10 C13 1.0(6) . . . . ?
C9 S3 C10 S4 179.3(4) . . . . ?
C11 S4 C10 C13 -21.5(7) . . . . ?
C11 S4 C10 S3 160.4(4) . . . . ?
C10 S4 C11 C12 53.8(6) . . . . ?
S4 C11 C12 S5 -71.1(7) . . . . ?
C13 S5 C12 C11 42.7(6) . . . . ?
S3 C10 C13 S5 -178.2(4) . . . . ?
S4 C10 C13 S5 3.8(10) . . . . ?
S3 C10 C13 S6 3.8(7) . . . . ?
S4 C10 C13 S6 -174.2(4) . . . . ?
C12 S5 C13 C10 -9.8(7) . . . . ?
C12 S5 C13 S6 168.3(4) . . . . ?
C9 S6 C13 C10 -6.4(6) . . . . ?
C9 S6 C13 S5 175.2(4) . . . . ?
S2 C7 C14 S7 3.1(6) . . . . ?
S1 C7 C14 S7 -168.0(3) . . . . ?
S2 C7 C14 S8 -172.9(3) . . . . ?
S1 C7 C14 S8 16.0(8) . . . . ?
C8 S7 C14 C7 2.0(5) . . . . ?
C8 S7 C14 S8 178.3(4) . . . . ?
C15 S8 C14 C7 -113.4(5) . . . . ?
Ni1 S8 C14 C7 -15.4(5) . . . . ?
C15 S8 C14 S7 70.6(4) . . . . ?
Ni1 S8 C14 S7 168.6(3) . . . . ?
C14 S8 C15 C16 68.0(5) . . . . ?
Ni1 S8 C15 C16 -34.7(4) . . . . ?
C20 N2 C16 C17 1.0(9) . . . . ?
Ni1 N2 C16 C17 178.4(4) . . . . ?
C20 N2 C16 C15 179.1(6) . . . . ?
Ni1 N2 C16 C15 -3.6(7) . . . . ?
S8 C15 C16 N2 29.6(7) . . . . ?
S8 C15 C16 C17 -152.2(5) . . . . ?
N2 C16 C17 C18 -1.6(9) . . . . ?
C15 C16 C17 C18 -179.7(6) . . . . ?
C16 C17 C18 C19 1.6(11) . . . . ?
C17 C18 C19 C20 -1.0(11) . . . . ?
C16 N2 C20 C19 -0.4(10) . . . . ?
Ni1 N2 C20 C19 -177.8(5) . . . . ?
C18 C19 C20 N2 0.4(11) . . . . ?
N3 Ni2 S9 C27 87.4(2) . . . . ?
N4 Ni2 S9 C27 -83.0(2) . . . . ?
Cl4 Ni2 S9 C27 179.1(2) . . . . ?
Cl3 Ni2 S9 C27 -12.5(7) . . . . ?
S16 Ni2 S9 C27 -0.52(19) . . . . ?
N3 Ni2 S9 C26 -19.1(2) . . . . ?
N4 Ni2 S9 C26 170.6(2) . . . . ?
Cl4 Ni2 S9 C26 72.7(2) . . . . ?
Cl3 Ni2 S9 C26 -118.9(7) . . . . ?
S16 Ni2 S9 C26 -107.0(2) . . . . ?
N3 Ni2 S16 C34 -87.6(2) . . . . ?
N4 Ni2 S16 C34 84.8(2) . . . . ?
Cl4 Ni2 S16 C34 -8.5(6) . . . . ?
Cl3 Ni2 S16 C34 173.67(19) . . . . ?
S9 Ni2 S16 C34 -5.28(19) . . . . ?
N3 Ni2 S16 C35 167.3(2) . . . . ?
N4 Ni2 S16 C35 -20.3(2) . . . . ?
Cl4 Ni2 S16 C35 -113.6(6) . . . . ?
Cl3 Ni2 S16 C35 68.6(2) . . . . ?
S9 Ni2 S16 C35 -110.4(2) . . . . ?
N4 Ni2 N3 C21 -116.8(8) . . . . ?
Cl4 Ni2 N3 C21 106.5(5) . . . . ?
Cl3 Ni2 N3 C21 7.7(5) . . . . ?
S9 Ni2 N3 C21 -167.2(5) . . . . ?
S16 Ni2 N3 C21 -79.6(5) . . . . ?
N4 Ni2 N3 C25 64.7(10) . . . . ?
Cl4 Ni2 N3 C25 -72.0(4) . . . . ?
Cl3 Ni2 N3 C25 -170.8(4) . . . . ?
S9 Ni2 N3 C25 14.3(4) . . . . ?
S16 Ni2 N3 C25 102.0(4) . . . . ?
N3 Ni2 N4 C40 -129.6(8) . . . . ?
Cl4 Ni2 N4 C40 6.7(4) . . . . ?
Cl3 Ni2 N4 C40 105.0(4) . . . . ?
S9 Ni2 N4 C40 -79.8(4) . . . . ?
S16 Ni2 N4 C40 -167.1(4) . . . . ?
N3 Ni2 N4 C36 52.1(10) . . . . ?
Cl4 Ni2 N4 C36 -171.7(4) . . . . ?
Cl3 Ni2 N4 C36 -73.3(4) . . . . ?
S9 Ni2 N4 C36 101.9(4) . . . . ?
S16 Ni2 N4 C36 14.5(4) . . . . ?
C25 N3 C21 C22 1.0(10) . . . . ?
Ni2 N3 C21 C22 -177.5(6) . . . . ?
N3 C21 C22 C23 -3.7(13) . . . . ?
C21 C22 C23 C24 4.5(14) . . . . ?
C22 C23 C24 C25 -2.8(13) . . . . ?
C21 N3 C25 C24 0.9(9) . . . . ?
Ni2 N3 C25 C24 179.4(5) . . . . ?
C21 N3 C25 C26 -179.2(6) . . . . ?
Ni2 N3 C25 C26 -0.7(7) . . . . ?
C23 C24 C25 N3 0.0(11) . . . . ?
C23 C24 C25 C26 -179.9(7) . . . . ?
N3 C25 C26 S9 -19.8(7) . . . . ?
C24 C25 C26 S9 160.1(5) . . . . ?
C27 S9 C26 C25 -78.3(5) . . . . ?
Ni2 S9 C26 C25 25.6(4) . . . . ?
C26 S9 C27 C34 109.5(5) . . . . ?
Ni2 S9 C27 C34 9.5(5) . . . . ?
C26 S9 C27 S10 -78.4(4) . . . . ?
Ni2 S9 C27 S10 -178.5(3) . . . . ?
C28 S10 C27 C34 9.3(5) . . . . ?
C28 S10 C27 S9 -163.4(4) . . . . ?
C27 S10 C28 C29 168.5(6) . . . . ?
C27 S10 C28 S15 -14.1(4) . . . . ?
C34 S15 C28 C29 -169.0(6) . . . . ?
C34 S15 C28 S10 13.5(4) . . . . ?
S10 C28 C29 S14 179.1(4) . . . . ?
S15 C28 C29 S14 1.8(8) . . . . ?
S10 C28 C29 S11 2.8(8) . . . . ?
S15 C28 C29 S11 -174.5(3) . . . . ?
C33 S14 C29 C28 173.7(6) . . . . ?
C33 S14 C29 S11 -9.7(4) . . . . ?
C30 S11 C29 C28 -173.3(6) . . . . ?
C30 S11 C29 S14 10.0(4) . . . . ?
C31 S12 C30 C33 -45.3(6) . . . . ?
C31 S12 C30 S11 124.7(4) . . . . ?
C29 S11 C30 C33 -6.5(5) . . . . ?
C29 S11 C30 S12 -177.0(4) . . . . ?
C30 S12 C31 C32 68.9(5) . . . . ?
S12 C31 C32 S13 -43.3(8) . . . . ?
C33 S13 C32 C31 -9.1(8) . . . . ?
S12 C30 C33 S13 -6.0(8) . . . . ?
S11 C30 C33 S13 -176.1(3) . . . . ?
S12 C30 C33 S14 170.9(3) . . . . ?
S11 C30 C33 S14 0.8(7) . . . . ?
C32 S13 C33 C30 37.4(6) . . . . ?
C32 S13 C33 S14 -139.5(4) . . . . ?
C29 S14 C33 C30 5.5(5) . . . . ?
C29 S14 C33 S13 -177.4(3) . . . . ?
S9 C27 C34 S15 170.9(3) . . . . ?
S10 C27 C34 S15 -1.3(6) . . . . ?
S9 C27 C34 S16 -17.1(8) . . . . ?
S10 C27 C34 S16 170.7(3) . . . . ?
C28 S15 C34 C27 -7.4(5) . . . . ?
C28 S15 C34 S16 -179.9(3) . . . . ?
C35 S16 C34 C27 113.2(5) . . . . ?
Ni2 S16 C34 C27 13.6(5) . . . . ?
C35 S16 C34 S15 -74.8(4) . . . . ?
Ni2 S16 C34 S15 -174.4(3) . . . . ?
C34 S16 C35 C36 -75.9(5) . . . . ?
Ni2 S16 C35 C36 27.3(4) . . . . ?
C40 N4 C36 C37 -1.2(8) . . . . ?
Ni2 N4 C36 C37 177.2(4) . . . . ?
C40 N4 C36 C35 -178.2(5) . . . . ?
Ni2 N4 C36 C35 0.2(6) . . . . ?
S16 C35 C36 N4 -21.8(7) . . . . ?
S16 C35 C36 C37 161.1(5) . . . . ?
N4 C36 C37 C38 0.9(9) . . . . ?
C35 C36 C37 C38 177.9(6) . . . . ?
C36 C37 C38 C39 -0.9(9) . . . . ?
C37 C38 C39 C40 1.2(9) . . . . ?
C36 N4 C40 C39 1.5(8) . . . . ?
Ni2 N4 C40 C39 -176.8(4) . . . . ?
C38 C39 C40 N4 -1.6(9) . . . . ?
